data_7056646
loop_
_publ_author_name
'Fei, Fan'
'Lu, Taotao'
'Chen, Xue-tai'
'Xue, Ziling Ben'

_publ_section_title
;
 Synthesis and structural characterization of metal complexes with
 macrocyclic tetracarbene ligands
;
_journal_name_full 'New J. Chem.'
_journal_paper_doi 10.1039/C7NJ02485A
_journal_year 2017
_chemical_formula_sum 'C40 H40 F12 N8 P2 Pt'
_chemical_formula_weight 1117.83
_space_group_crystal_system triclinic
_space_group_IT_number 2
_space_group_name_Hall '-P 1'
_space_group_name_H-M_alt 'P -1'
_symmetry_space_group_name_Hall '-P 1'
_symmetry_space_group_name_H-M 'P -1'
_atom_sites_solution_hydrogens geom
_audit_creation_method SHELXL-2014/6
_audit_update_record
;
2017-09-05 deposited with the CCDC.
2017-09-29 downloaded from the CCDC.
;
_cell_angle_alpha 75.394(4)
_cell_angle_beta 69.092(2)
_cell_angle_gamma 67.037(2)
_cell_formula_units_Z 2
_cell_length_a 12.866(2)
_cell_length_b 12.956(2)
_cell_length_c 16.280(3)
_cell_measurement_reflns_used 4769
_cell_measurement_temperature 190(2)
_cell_measurement_theta_max 27.20
_cell_measurement_theta_min 2.32
_cell_volume 2314.0(7)
_computing_cell_refinement 'Bruker FRAMBO'
_computing_data_collection 'Bruker FRAMBO'
_computing_data_reduction 'Bruker SAINT'
_computing_molecular_graphics 'Bruker SHELXTL'
_computing_publication_material 'Bruker SHELXTL'
_computing_structure_refinement 'SHELXL-2014/7 (Sheldrick, 2014)'
_computing_structure_solution 'SHELXS-97 (Sheldrick, 1990)'
_diffrn_ambient_temperature 190(2)
_diffrn_measured_fraction_theta_full 0.963
_diffrn_measured_fraction_theta_max 0.987
_diffrn_measurement_device_type 'CCD area detector'
_diffrn_measurement_method 'phi and omega scans'
_diffrn_radiation_type MoK\a
_diffrn_radiation_wavelength 0.71073
_diffrn_reflns_av_R_equivalents 0.0590
_diffrn_reflns_av_unetI/netI 0.1198
_diffrn_reflns_Laue_measured_fraction_full 0.963
_diffrn_reflns_Laue_measured_fraction_max 0.987
_diffrn_reflns_limit_h_max 15
_diffrn_reflns_limit_h_min -15
_diffrn_reflns_limit_k_max 12
_diffrn_reflns_limit_k_min -15
_diffrn_reflns_limit_l_max 14
_diffrn_reflns_limit_l_min -19
_diffrn_reflns_number 12226
_diffrn_reflns_point_group_measured_fraction_full 0.963
_diffrn_reflns_point_group_measured_fraction_max 0.987
_diffrn_reflns_theta_full 25.242
_diffrn_reflns_theta_max 25.019
_diffrn_reflns_theta_min 2.324
_exptl_absorpt_coefficient_mu 3.188
_exptl_absorpt_correction_T_max 0.7411
_exptl_absorpt_correction_T_min 0.6464
_exptl_absorpt_correction_type multi-scan
_exptl_absorpt_process_details sadabs
_exptl_crystal_colour colorless
_exptl_crystal_density_diffrn 1.604
_exptl_crystal_description block
_exptl_crystal_F_000 1104
_exptl_crystal_size_max 0.150
_exptl_crystal_size_mid 0.130
_exptl_crystal_size_min 0.100
_platon_squeeze_details
;
;
_refine_diff_density_max 1.920
_refine_diff_density_min -3.144
_refine_diff_density_rms 0.189
_refine_ls_extinction_method none
_refine_ls_goodness_of_fit_ref 1.040
_refine_ls_hydrogen_treatment constr
_refine_ls_matrix_type full
_refine_ls_number_parameters 568
_refine_ls_number_reflns 8068
_refine_ls_number_restraints 186
_refine_ls_restrained_S_all 1.067
_refine_ls_R_factor_all 0.0893
_refine_ls_R_factor_gt 0.0631
_refine_ls_shift/su_max 0.000
_refine_ls_shift/su_mean 0.000
_refine_ls_structure_factor_coef Fsqd
_refine_ls_weighting_details 'w=1/[\s^2^(Fo^2^)+(0.0758P)^2^] where P=(Fo^2^+2Fc^2^)/3'
_refine_ls_weighting_scheme calc
_refine_ls_wR_factor_gt 0.1476
_refine_ls_wR_factor_ref 0.1567
_reflns_Friedel_coverage 0.000
_reflns_number_gt 6151
_reflns_number_total 8068
_reflns_threshold_expression 'I > 2\s(I)'
_cod_data_source_file c7nj02485a2.cif
_cod_data_source_block 12
_cod_database_code 7056646
_shelx_space_group_comment
;
The symmetry employed for this shelxl refinement is uniquely defined
by the following loop, which should always be used as a source of
symmetry information in preference to the above space-group names.
They are only intended as comments.
;
_shelx_estimated_absorpt_t_min 0.646
_shelx_estimated_absorpt_t_max 0.741
_shelxl_version_number 2014/6

loop_
_space_group_symop_operation_xyz
'x, y, z'
'-x, -y, -z'

loop_
_atom_site_label
_atom_site_type_symbol
_atom_site_fract_x
_atom_site_fract_y
_atom_site_fract_z
_atom_site_U_iso_or_equiv
_atom_site_adp_type
_atom_site_occupancy
_atom_site_site_symmetry_order
_atom_site_calc_flag
_atom_site_refinement_flags_posn
_atom_site_refinement_flags_adp
Pt1 Pt 0.19685(3) 0.22428(3) 0.26621(3) 0.01954(14) Uani 1 1 d . .
F1 F 0.0924(7) 0.9298(7) 0.6806(5) 0.070(2) Uani 1 1 d . U
F2 F 0.2523(8) 1.0579(8) 0.5315(6) 0.090(3) Uani 1 1 d . U
F3 F 0.2174(10) 0.8977(9) 0.5474(7) 0.107(3) Uani 1 1 d . U
F4 F 0.2681(8) 0.9322(9) 0.6530(8) 0.111(3) Uani 1 1 d . U
F5 F 0.1241(10) 1.0917(8) 0.6602(7) 0.106(3) Uani 1 1 d . U
F6 F 0.0734(10) 1.0524(10) 0.5550(7) 0.115(3) Uani 1 1 d . U
F7 F 0.6389(8) 0.4548(8) 0.1489(6) 0.087(3) Uani 1 1 d . U
F8 F 0.3965(8) 0.5528(9) 0.2933(7) 0.111(3) Uani 1 1 d . U
F9 F 0.4554(9) 0.5421(11) 0.1449(8) 0.124(3) Uani 1 1 d . U
F10 F 0.5340(9) 0.6184(9) 0.1984(8) 0.119(3) Uani 1 1 d . U
F11 F 0.5815(11) 0.4668(12) 0.2915(8) 0.151(4) Uani 1 1 d . U
F12 F 0.4907(9) 0.3912(9) 0.2355(8) 0.128(4) Uani 1 1 d . U
N1 N 0.4029(7) 0.0677(7) 0.3338(6) 0.028(2) Uani 1 1 d . .
N2 N 0.2910(7) -0.0242(7) 0.3354(5) 0.027(2) Uani 1 1 d . .
N3 N 0.2420(7) 0.0865(7) 0.1245(5) 0.026(2) Uani 1 1 d . .
N4 N 0.3552(6) 0.1886(7) 0.0777(5) 0.0224(19) Uani 1 1 d . .
N5 N 0.1447(7) 0.4454(7) 0.1477(5) 0.0213(18) Uani 1 1 d . .
N6 N -0.0143(7) 0.4003(7) 0.2080(5) 0.0214(18) Uani 1 1 d . .
N7 N 0.0092(7) 0.2929(7) 0.4377(5) 0.0245(19) Uani 1 1 d . .
N8 N 0.1701(7) 0.3189(7) 0.4281(5) 0.0214(18) Uani 1 1 d . .
P1 P 0.1739(3) 0.9934(3) 0.6060(2) 0.0433(8) Uani 1 1 d . .
P2 P 0.5158(3) 0.5036(3) 0.2221(3) 0.0521(10) Uani 1 1 d . .
C1 C 0.2999(8) 0.0809(8) 0.3202(6) 0.025(2) Uani 1 1 d . .
C2 C 0.3866(11) -0.1044(9) 0.3586(7) 0.041(3) Uani 1 1 d . .
C3 C 0.4618(11) -0.0474(11) 0.3567(7) 0.041(3) Uani 1 1 d . .
C4 C 0.5712(11) -0.1052(11) 0.3710(9) 0.056(4) Uani 1 1 d . .
H4 H 0.6194 -0.0680 0.3723 0.068 Uiso 1 1 calc R U
C5 C 0.6048(14) -0.2246(15) 0.3836(11) 0.085(6) Uani 1 1 d . .
H5 H 0.6780 -0.2657 0.3931 0.102 Uiso 1 1 calc R U
C6 C 0.5390(16) -0.2827(12) 0.3830(10) 0.078(5) Uani 1 1 d . .
H6 H 0.5687 -0.3613 0.3891 0.094 Uiso 1 1 calc R U
C7 C 0.4177(13) -0.2216(11) 0.3726(8) 0.059(4) Uani 1 1 d . .
H7 H 0.3675 -0.2589 0.3752 0.071 Uiso 1 1 calc R U
C8 C 0.1897(10) -0.0471(9) 0.3347(7) 0.036(3) Uani 1 1 d . .
H8A H 0.1199 0.0178 0.3516 0.043 Uiso 1 1 calc R U
H8B H 0.1800 -0.1109 0.3794 0.043 Uiso 1 1 calc R U
C9 C 0.1966(10) -0.0728(10) 0.2460(7) 0.039(3) Uani 1 1 d . .
H9A H 0.1505 -0.1216 0.2573 0.047 Uiso 1 1 calc R U
H9B H 0.2779 -0.1141 0.2172 0.047 Uiso 1 1 calc R U
C10 C 0.1516(8) 0.0337(8) 0.1814(7) 0.029(2) Uani 1 1 d . .
H10A H 0.1217 0.0127 0.1434 0.035 Uiso 1 1 calc R U
H10B H 0.0862 0.0896 0.2159 0.035 Uiso 1 1 calc R U
C11 C 0.2708(9) 0.1644(9) 0.1469(6) 0.029(3) Uani 1 1 d . .
C12 C 0.3781(8) 0.1335(8) 0.0069(7) 0.027(2) Uani 1 1 d . .
C13 C 0.3055(8) 0.0678(8) 0.0379(7) 0.025(2) Uani 1 1 d . .
C14 C 0.3036(9) 0.0036(10) -0.0181(8) 0.037(3) Uani 1 1 d . .
H14 H 0.2554 -0.0411 0.0025 0.045 Uiso 1 1 calc R U
C15 C 0.3732(10) 0.0074(10) -0.1033(8) 0.040(3) Uani 1 1 d . .
H15 H 0.3723 -0.0352 -0.1412 0.048 Uiso 1 1 calc R U
C16 C 0.4453(11) 0.0727(11) -0.1350(8) 0.047(3) Uani 1 1 d . .
H16 H 0.4919 0.0737 -0.1938 0.057 Uiso 1 1 calc R U
C17 C 0.4496(10) 0.1397(10) -0.0786(7) 0.041(3) Uani 1 1 d . .
H17 H 0.4978 0.1843 -0.0989 0.050 Uiso 1 1 calc R U
C18 C 0.4194(9) 0.2639(9) 0.0740(6) 0.026(2) Uani 1 1 d . .
H18A H 0.4956 0.2426 0.0297 0.031 Uiso 1 1 calc R U
H18B H 0.4336 0.2518 0.1309 0.031 Uiso 1 1 calc R U
C19 C 0.3553(8) 0.3890(8) 0.0521(7) 0.028(2) Uani 1 1 d . .
H19A H 0.4138 0.4268 0.0260 0.034 Uiso 1 1 calc R U
H19B H 0.3186 0.3971 0.0071 0.034 Uiso 1 1 calc R U
C20 C 0.2628(8) 0.4503(8) 0.1267(7) 0.024(2) Uani 1 1 d . .
H20A H 0.2889 0.4199 0.1796 0.029 Uiso 1 1 calc R U
H20B H 0.2577 0.5291 0.1127 0.029 Uiso 1 1 calc R U
C21 C 0.1015(8) 0.3659(7) 0.2044(6) 0.017(2) Uani 1 1 d . .
C22 C -0.0450(9) 0.5002(9) 0.1526(7) 0.031(3) Uani 1 1 d . .
C23 C 0.0565(9) 0.5299(9) 0.1124(7) 0.029(2) Uani 1 1 d . .
C24 C 0.0599(11) 0.6267(9) 0.0513(8) 0.042(3) Uani 1 1 d . .
H24 H 0.1284 0.6454 0.0251 0.051 Uiso 1 1 calc R U
C25 C -0.0472(12) 0.6945(11) 0.0316(10) 0.062(4) Uani 1 1 d . .
H25 H -0.0509 0.7606 -0.0082 0.075 Uiso 1 1 calc R U
C26 C -0.1448(12) 0.6627(11) 0.0709(10) 0.061(4) Uani 1 1 d . U
H26 H -0.2126 0.7062 0.0539 0.073 Uiso 1 1 calc R U
C27 C -0.1493(10) 0.5700(9) 0.1345(9) 0.044(3) Uani 1 1 d . .
H27 H -0.2196 0.5551 0.1640 0.053 Uiso 1 1 calc R U
C28 C -0.0963(9) 0.3369(9) 0.2575(7) 0.029(2) Uani 1 1 d . .
H28A H -0.0559 0.2581 0.2486 0.035 Uiso 1 1 calc R U
H28B H -0.1620 0.3651 0.2325 0.035 Uiso 1 1 calc R U
C29 C -0.1466(8) 0.3438(9) 0.3596(7) 0.031(3) Uani 1 1 d . .
H29A H -0.1570 0.4188 0.3690 0.037 Uiso 1 1 calc R U
H29B H -0.2241 0.3360 0.3799 0.037 Uiso 1 1 calc R U
C30 C -0.0742(9) 0.2585(9) 0.4171(7) 0.031(3) Uani 1 1 d . .
H30A H -0.1279 0.2381 0.4727 0.037 Uiso 1 1 calc R U
H30B H -0.0299 0.1909 0.3882 0.037 Uiso 1 1 calc R U
C31 C 0.1202(8) 0.2866(9) 0.3850(7) 0.027(2) Uani 1 1 d . .
C32 C 0.0915(8) 0.3495(8) 0.5093(7) 0.024(2) Uani 1 1 d . .
C33 C -0.0137(9) 0.3339(8) 0.5151(6) 0.025(2) Uani 1 1 d . .
C34 C -0.1112(9) 0.3562(9) 0.5894(7) 0.032(3) Uani 1 1 d . .
H34 H -0.1813 0.3485 0.5923 0.038 Uiso 1 1 calc R U
C35 C -0.1004(10) 0.3893(10) 0.6571(7) 0.036(3) Uani 1 1 d . .
H35 H -0.1624 0.3990 0.7092 0.043 Uiso 1 1 calc R U
C36 C 0.0005(11) 0.4093(9) 0.6517(7) 0.041(3) Uani 1 1 d . .
H36 H 0.0023 0.4363 0.6988 0.050 Uiso 1 1 calc R U
C37 C 0.0987(10) 0.3901(9) 0.5778(7) 0.032(3) Uani 1 1 d . .
H37 H 0.1661 0.4038 0.5743 0.039 Uiso 1 1 calc R U
C38 C 0.2873(8) 0.3328(9) 0.3921(7) 0.028(2) Uani 1 1 d . .
H38A H 0.2872 0.3893 0.4215 0.034 Uiso 1 1 calc R U
H38B H 0.2994 0.3619 0.3296 0.034 Uiso 1 1 calc R U
C39 C 0.3940(8) 0.2231(9) 0.4020(6) 0.024(2) Uani 1 1 d . .
H39A H 0.4543 0.2444 0.4093 0.029 Uiso 1 1 calc R U
H39B H 0.3678 0.1753 0.4556 0.029 Uiso 1 1 calc R U
C40 C 0.4485(8) 0.1553(9) 0.3256(7) 0.029(2) Uani 1 1 d . .
H40A H 0.4380 0.2067 0.2721 0.034 Uiso 1 1 calc R U
H40B H 0.5327 0.1215 0.3180 0.034 Uiso 1 1 calc R U

loop_
_atom_site_aniso_label
_atom_site_aniso_U_11
_atom_site_aniso_U_22
_atom_site_aniso_U_33
_atom_site_aniso_U_23
_atom_site_aniso_U_13
_atom_site_aniso_U_12
Pt1 0.01589(19) 0.0258(2) 0.0144(2) -0.00368(14) -0.00047(14) -0.00727(15)
F1 0.077(5) 0.090(5) 0.062(5) -0.005(4) -0.001(4) -0.067(4)
F2 0.108(5) 0.112(6) 0.070(5) -0.004(5) 0.004(5) -0.090(5)
F3 0.131(6) 0.117(6) 0.088(6) -0.039(5) 0.019(5) -0.087(5)
F4 0.080(5) 0.129(7) 0.129(7) 0.042(6) -0.041(5) -0.065(5)
F5 0.139(7) 0.091(6) 0.090(6) -0.041(5) 0.012(5) -0.065(5)
F6 0.123(6) 0.132(7) 0.101(6) 0.023(6) -0.040(5) -0.071(6)
F7 0.071(5) 0.110(6) 0.080(6) -0.016(5) 0.007(4) -0.055(5)
F8 0.067(5) 0.121(7) 0.119(7) -0.038(6) 0.038(5) -0.047(5)
F9 0.081(6) 0.172(8) 0.111(7) -0.027(6) -0.038(5) -0.020(6)
F10 0.117(6) 0.094(6) 0.136(7) -0.027(5) 0.020(6) -0.071(5)
F11 0.115(7) 0.193(8) 0.099(7) -0.010(7) -0.035(6) -0.005(7)
F12 0.101(6) 0.117(7) 0.141(7) -0.018(6) 0.038(6) -0.075(5)
N1 0.023(5) 0.031(5) 0.026(5) -0.010(4) -0.012(4) 0.004(4)
N2 0.033(5) 0.028(5) 0.018(5) -0.006(4) -0.002(4) -0.010(4)
N3 0.022(4) 0.028(5) 0.023(5) -0.007(4) 0.002(4) -0.011(4)
N4 0.014(4) 0.030(5) 0.021(5) 0.002(4) -0.002(4) -0.011(4)
N5 0.025(4) 0.019(5) 0.020(5) 0.000(4) -0.008(4) -0.007(4)
N6 0.019(4) 0.023(5) 0.027(5) -0.002(4) -0.006(4) -0.013(4)
N7 0.024(4) 0.030(5) 0.021(5) -0.003(4) -0.004(4) -0.013(4)
N8 0.021(4) 0.029(5) 0.015(4) -0.005(4) -0.004(4) -0.009(4)
P1 0.0420(18) 0.045(2) 0.042(2) -0.0055(16) 0.0042(16) -0.0278(16)
P2 0.0411(19) 0.063(2) 0.055(2) 0.0097(19) -0.0107(18) -0.0341(19)
C1 0.023(5) 0.016(5) 0.015(5) 0.003(4) 0.001(4) 0.005(4)
C2 0.057(8) 0.029(7) 0.014(6) -0.006(5) -0.012(5) 0.011(6)
C3 0.049(7) 0.049(8) 0.026(6) -0.013(6) -0.017(6) -0.005(6)
C4 0.049(8) 0.054(9) 0.063(9) -0.036(7) -0.040(7) 0.026(7)
C5 0.072(11) 0.089(13) 0.087(13) -0.045(10) -0.062(10) 0.036(10)
C6 0.116(15) 0.041(9) 0.069(11) -0.017(8) -0.057(11) 0.016(9)
C7 0.090(11) 0.043(8) 0.030(7) -0.004(6) -0.019(7) -0.007(8)
C8 0.062(8) 0.019(6) 0.023(6) 0.005(5) 0.000(6) -0.024(6)
C9 0.044(7) 0.040(7) 0.028(6) -0.004(5) 0.005(5) -0.023(6)
C10 0.017(5) 0.029(6) 0.037(7) -0.012(5) -0.002(5) -0.002(5)
C11 0.027(6) 0.036(7) 0.015(6) -0.004(5) -0.002(5) -0.005(5)
C12 0.022(5) 0.024(6) 0.021(6) -0.004(5) -0.003(4) 0.003(4)
C13 0.020(5) 0.021(6) 0.024(6) -0.002(4) -0.008(4) 0.005(4)
C14 0.027(6) 0.052(8) 0.037(7) -0.018(6) -0.012(5) -0.008(6)
C15 0.034(6) 0.053(8) 0.040(7) -0.030(6) -0.016(6) -0.001(6)
C16 0.043(7) 0.061(9) 0.021(6) -0.016(6) -0.004(6) 0.002(7)
C17 0.041(7) 0.046(8) 0.020(6) -0.003(5) -0.003(5) -0.002(6)
C18 0.030(6) 0.039(7) 0.011(5) -0.005(5) -0.002(4) -0.015(5)
C19 0.023(5) 0.031(6) 0.032(6) 0.000(5) -0.005(5) -0.015(5)
C20 0.014(5) 0.027(6) 0.036(6) 0.001(5) -0.014(5) -0.007(4)
C21 0.027(5) 0.005(5) 0.022(5) -0.002(4) -0.018(4) 0.001(4)
C22 0.024(5) 0.034(7) 0.040(7) -0.004(5) -0.015(5) -0.012(5)
C23 0.027(6) 0.026(6) 0.032(6) -0.005(5) -0.013(5) -0.001(5)
C24 0.046(7) 0.028(7) 0.054(8) 0.006(6) -0.031(6) -0.005(6)
C25 0.056(9) 0.041(8) 0.076(11) 0.022(8) -0.029(8) -0.012(7)
C26 0.047(6) 0.051(7) 0.086(8) 0.008(6) -0.041(6) -0.008(5)
C27 0.035(7) 0.035(7) 0.072(10) 0.005(7) -0.030(7) -0.015(6)
C28 0.023(5) 0.036(6) 0.030(6) -0.004(5) -0.005(5) -0.014(5)
C29 0.016(5) 0.042(7) 0.032(6) -0.018(5) 0.001(5) -0.008(5)
C30 0.033(6) 0.049(7) 0.019(6) 0.000(5) -0.004(5) -0.028(6)
C31 0.022(5) 0.034(6) 0.019(6) -0.007(5) -0.002(5) -0.006(5)
C32 0.025(5) 0.023(6) 0.021(6) 0.000(4) -0.008(4) -0.006(5)
C33 0.032(6) 0.022(6) 0.015(5) -0.003(4) -0.005(4) -0.005(5)
C34 0.021(5) 0.036(7) 0.026(6) -0.004(5) 0.001(5) -0.005(5)
C35 0.034(6) 0.052(8) 0.009(5) -0.009(5) 0.007(5) -0.011(6)
C36 0.057(8) 0.030(7) 0.026(7) -0.007(5) -0.014(6) 0.000(6)
C37 0.036(6) 0.037(7) 0.025(6) -0.001(5) -0.013(5) -0.012(5)
C38 0.026(5) 0.033(6) 0.026(6) -0.004(5) -0.008(5) -0.009(5)
C39 0.023(5) 0.038(6) 0.018(5) -0.002(5) -0.012(4) -0.011(5)
C40 0.018(5) 0.036(7) 0.028(6) -0.016(5) -0.004(5) 0.001(5)

loop_
_atom_type_symbol
_atom_type_description
_atom_type_scat_dispersion_real
_atom_type_scat_dispersion_imag
_atom_type_scat_source
C C 0.0033 0.0016 'International Tables Vol C Tables 4.2.6.8 and 6.1.1.4'
H H 0.0000 0.0000 'International Tables Vol C Tables 4.2.6.8 and 6.1.1.4'
N N 0.0061 0.0033 'International Tables Vol C Tables 4.2.6.8 and 6.1.1.4'
F F 0.0171 0.0103 'International Tables Vol C Tables 4.2.6.8 and 6.1.1.4'
P P 0.1023 0.0942 'International Tables Vol C Tables 4.2.6.8 and 6.1.1.4'
Pt Pt -1.7033 8.3905 'International Tables Vol C Tables 4.2.6.8 and 6.1.1.4'

loop_
_geom_angle_atom_site_label_1
_geom_angle_atom_site_label_2
_geom_angle_atom_site_label_3
_geom_angle
C1 Pt1 C21 176.3(4)
C1 Pt1 C11 89.7(4)
C21 Pt1 C11 86.9(4)
C1 Pt1 C31 91.4(4)
C21 Pt1 C31 92.1(4)
C11 Pt1 C31 178.9(4)
C1 N1 C3 110.0(9)
C1 N1 C40 126.5(9)
C3 N1 C40 123.4(9)
C1 N2 C2 110.7(9)
C1 N2 C8 124.8(9)
C2 N2 C8 124.4(9)
C11 N3 C13 109.6(8)
C11 N3 C10 126.1(8)
C13 N3 C10 124.2(8)
C11 N4 C12 111.4(9)
C11 N4 C18 125.7(9)
C12 N4 C18 122.9(8)
C21 N5 C23 110.5(8)
C21 N5 C20 126.7(8)
C23 N5 C20 122.7(8)
C21 N6 C22 111.1(8)
C21 N6 C28 125.9(8)
C22 N6 C28 122.8(8)
C31 N7 C33 110.2(8)
C31 N7 C30 125.4(9)
C33 N7 C30 124.4(8)
C31 N8 C32 110.3(8)
C31 N8 C38 125.4(8)
C32 N8 C38 124.0(8)
F4 P1 F5 90.9(7)
F4 P1 F3 93.3(7)
F5 P1 F3 175.8(7)
F4 P1 F2 93.2(5)
F5 P1 F2 89.3(5)
F3 P1 F2 90.6(5)
F4 P1 F1 88.0(5)
F5 P1 F1 90.6(5)
F3 P1 F1 89.5(5)
F2 P1 F1 178.8(6)
F4 P1 F6 176.9(7)
F5 P1 F6 91.8(7)
F3 P1 F6 84.0(6)
F2 P1 F6 88.4(5)
F1 P1 F6 90.5(5)
F11 P2 F10 91.3(8)
F11 P2 F12 96.2(8)
F10 P2 F12 172.4(8)
F11 P2 F8 90.6(7)
F10 P2 F8 90.3(6)
F12 P2 F8 90.7(5)
F11 P2 F9 176.1(7)
F10 P2 F9 87.1(7)
F12 P2 F9 85.3(7)
F8 P2 F9 92.9(6)
F11 P2 F7 89.2(6)
F10 P2 F7 88.9(5)
F12 P2 F7 90.1(5)
F8 P2 F7 179.1(6)
F9 P2 F7 87.3(6)
N1 C1 N2 106.9(8)
N1 C1 Pt1 125.6(7)
N2 C1 Pt1 126.5(8)
N2 C2 C7 129.6(13)
N2 C2 C3 107.1(10)
C7 C2 C3 123.0(12)
C4 C3 N1 132.8(12)
C4 C3 C2 121.9(12)
N1 C3 C2 105.2(9)
C3 C4 C5 115.7(14)
C3 C4 H4 122.2
C5 C4 H4 122.2
C6 C5 C4 124.9(13)
C6 C5 H5 117.6
C4 C5 H5 117.6
C5 C6 C7 120.2(14)
C5 C6 H6 119.9
C7 C6 H6 119.9
C2 C7 C6 114.2(14)
C2 C7 H7 122.9
C6 C7 H7 122.9
N2 C8 C9 115.1(9)
N2 C8 H8A 108.5
C9 C8 H8A 108.5
N2 C8 H8B 108.5
C9 C8 H8B 108.5
H8A C8 H8B 107.5
C8 C9 C10 114.4(9)
C8 C9 H9A 108.7
C10 C9 H9A 108.7
C8 C9 H9B 108.7
C10 C9 H9B 108.7
H9A C9 H9B 107.6
N3 C10 C9 114.7(8)
N3 C10 H10A 108.6
C9 C10 H10A 108.6
N3 C10 H10B 108.6
C9 C10 H10B 108.6
H10A C10 H10B 107.6
N4 C11 N3 106.5(9)
N4 C11 Pt1 128.9(8)
N3 C11 Pt1 124.5(7)
C17 C12 C13 122.8(11)
C17 C12 N4 131.9(11)
C13 C12 N4 105.2(9)
N3 C13 C12 107.1(9)
N3 C13 C14 132.6(10)
C12 C13 C14 120.2(10)
C15 C14 C13 118.8(11)
C15 C14 H14 120.6
C13 C14 H14 120.6
C14 C15 C16 121.5(11)
C14 C15 H15 119.3
C16 C15 H15 119.3
C15 C16 C17 121.0(11)
C15 C16 H16 119.5
C17 C16 H16 119.5
C12 C17 C16 115.7(12)
C12 C17 H17 122.1
C16 C17 H17 122.1
N4 C18 C19 114.4(8)
N4 C18 H18A 108.7
C19 C18 H18A 108.7
N4 C18 H18B 108.7
C19 C18 H18B 108.7
H18A C18 H18B 107.6
C20 C19 C18 117.4(8)
C20 C19 H19A 108.0
C18 C19 H19A 108.0
C20 C19 H19B 108.0
C18 C19 H19B 108.0
H19A C19 H19B 107.2
N5 C20 C19 116.6(8)
N5 C20 H20A 108.1
C19 C20 H20A 108.1
N5 C20 H20B 108.1
C19 C20 H20B 108.1
H20A C20 H20B 107.3
N5 C21 N6 106.1(7)
N5 C21 Pt1 124.9(7)
N6 C21 Pt1 128.9(7)
C27 C22 N6 133.7(10)
C27 C22 C23 119.8(10)
N6 C22 C23 106.4(8)
C22 C23 C24 123.0(10)
C22 C23 N5 105.8(9)
C24 C23 N5 131.2(10)
C23 C24 C25 116.0(11)
C23 C24 H24 122.0
C25 C24 H24 122.0
C26 C25 C24 119.8(12)
C26 C25 H25 120.1
C24 C25 H25 120.1
C25 C26 C27 124.0(11)
C25 C26 H26 118.0
C27 C26 H26 118.0
C26 C27 C22 117.1(11)
C26 C27 H27 121.4
C22 C27 H27 121.4
N6 C28 C29 115.1(8)
N6 C28 H28A 108.5
C29 C28 H28A 108.5
N6 C28 H28B 108.5
C29 C28 H28B 108.5
H28A C28 H28B 107.5
C30 C29 C28 116.8(9)
C30 C29 H29A 108.1
C28 C29 H29A 108.1
C30 C29 H29B 108.1
C28 C29 H29B 108.1
H29A C29 H29B 107.3
N7 C30 C29 116.9(9)
N7 C30 H30A 108.1
C29 C30 H30A 108.1
N7 C30 H30B 108.1
C29 C30 H30B 108.1
H30A C30 H30B 107.3
N8 C31 N7 107.7(9)
N8 C31 Pt1 127.4(7)
N7 C31 Pt1 124.7(8)
N8 C32 C37 133.2(9)
N8 C32 C33 106.5(8)
C37 C32 C33 120.3(10)
N7 C33 C34 133.3(10)
N7 C33 C32 105.4(9)
C34 C33 C32 121.3(10)
C35 C34 C33 117.6(10)
C35 C34 H34 121.2
C33 C34 H34 121.2
C34 C35 C36 122.1(10)
C34 C35 H35 119.0
C36 C35 H35 119.0
C37 C36 C35 121.8(11)
C37 C36 H36 119.1
C35 C36 H36 119.1
C36 C37 C32 116.7(10)
C36 C37 H37 121.6
C32 C37 H37 121.6
N8 C38 C39 115.6(8)
N8 C38 H38A 108.4
C39 C38 H38A 108.4
N8 C38 H38B 108.4
C39 C38 H38B 108.4
H38A C38 H38B 107.4
C40 C39 C38 114.9(8)
C40 C39 H39A 108.5
C38 C39 H39A 108.5
C40 C39 H39B 108.5
C38 C39 H39B 108.5
H39A C39 H39B 107.5
N1 C40 C39 115.7(8)
N1 C40 H40A 108.4
C39 C40 H40A 108.4
N1 C40 H40B 108.4
C39 C40 H40B 108.4
H40A C40 H40B 107.4

loop_
_geom_bond_atom_site_label_1
_geom_bond_atom_site_label_2
_geom_bond_distance
Pt1 C1 2.017(9)
Pt1 C21 2.019(8)
Pt1 C11 2.036(10)
Pt1 C31 2.041(10)
F1 P1 1.585(7)
F2 P1 1.569(8)
F3 P1 1.560(10)
F4 P1 1.512(10)
F5 P1 1.528(10)
F6 P1 1.619(11)
F7 P2 1.606(9)
F8 P2 1.563(9)
F9 P2 1.585(11)
F10 P2 1.528(10)
F11 P2 1.522(12)
F12 P2 1.558(10)
N1 C1 1.360(12)
N1 C3 1.406(14)
N1 C40 1.427(13)
N2 C1 1.363(12)
N2 C2 1.368(13)
N2 C8 1.449(13)
N3 C11 1.365(13)
N3 C13 1.381(12)
N3 C10 1.487(12)
N4 C11 1.327(12)
N4 C12 1.391(13)
N4 C18 1.483(12)
N5 C21 1.349(12)
N5 C23 1.412(12)
N5 C20 1.458(11)
N6 C21 1.362(11)
N6 C22 1.383(12)
N6 C28 1.474(11)
N7 C31 1.361(12)
N7 C33 1.382(12)
N7 C30 1.472(12)
N8 C31 1.328(12)
N8 C32 1.387(12)
N8 C38 1.475(12)
C2 C7 1.391(16)
C2 C3 1.416(17)
C3 C4 1.386(15)
C4 C5 1.42(2)
C4 H4 0.9300
C5 C6 1.34(2)
C5 H5 0.9300
C6 C7 1.50(2)
C6 H6 0.9300
C7 H7 0.9300
C8 C9 1.527(15)
C8 H8A 0.9700
C8 H8B 0.9700
C9 C10 1.558(14)
C9 H9A 0.9700
C9 H9B 0.9700
C10 H10A 0.9700
C10 H10B 0.9700
C12 C17 1.369(14)
C12 C13 1.385(14)
C13 C14 1.393(15)
C14 C15 1.358(15)
C14 H14 0.9300
C15 C16 1.376(16)
C15 H15 0.9300
C16 C17 1.441(17)
C16 H16 0.9300
C17 H17 0.9300
C18 C19 1.521(13)
C18 H18A 0.9700
C18 H18B 0.9700
C19 C20 1.497(14)
C19 H19A 0.9700
C19 H19B 0.9700
C20 H20A 0.9700
C20 H20B 0.9700
C22 C27 1.381(14)
C22 C23 1.392(14)
C23 C24 1.395(15)
C24 C25 1.416(16)
C24 H24 0.9300
C25 C26 1.361(17)
C25 H25 0.9300
C26 C27 1.380(16)
C26 H26 0.9300
C27 H27 0.9300
C28 C29 1.567(14)
C28 H28A 0.9700
C28 H28B 0.9700
C29 C30 1.504(14)
C29 H29A 0.9700
C29 H29B 0.9700
C30 H30A 0.9700
C30 H30B 0.9700
C32 C37 1.392(14)
C32 C33 1.411(14)
C33 C34 1.389(14)
C34 C35 1.346(15)
C34 H34 0.9300
C35 C36 1.388(15)
C35 H35 0.9300
C36 C37 1.387(15)
C36 H36 0.9300
C37 H37 0.9300
C38 C39 1.566(13)
C38 H38A 0.9700
C38 H38B 0.9700
C39 C40 1.503(13)
C39 H39A 0.9700
C39 H39B 0.9700
C40 H40A 0.9700
C40 H40B 0.9700

loop_
_geom_torsion_atom_site_label_1
_geom_torsion_atom_site_label_2
_geom_torsion_atom_site_label_3
_geom_torsion_atom_site_label_4
_geom_torsion
C3 N1 C1 N2 1.0(11)
C40 N1 C1 N2 -179.9(9)
C3 N1 C1 Pt1 -168.9(7)
C40 N1 C1 Pt1 10.2(14)
C2 N2 C1 N1 0.0(11)
C8 N2 C1 N1 175.1(9)
C2 N2 C1 Pt1 169.8(7)
C8 N2 C1 Pt1 -15.2(14)
C1 N2 C2 C7 -174.1(11)
C8 N2 C2 C7 10.8(18)
C1 N2 C2 C3 -1.0(12)
C8 N2 C2 C3 -176.1(9)
C1 N1 C3 C4 174.9(13)
C40 N1 C3 C4 -4.2(19)
C1 N1 C3 C2 -1.6(12)
C40 N1 C3 C2 179.3(9)
N2 C2 C3 C4 -175.5(11)
C7 C2 C3 C4 -1.7(18)
N2 C2 C3 N1 1.5(12)
C7 C2 C3 N1 175.2(10)
N1 C3 C4 C5 -173.3(13)
C2 C3 C4 C5 2.8(19)
C3 C4 C5 C6 0(2)
C4 C5 C6 C7 -3(3)
N2 C2 C7 C6 170.7(12)
C3 C2 C7 C6 -1.5(17)
C5 C6 C7 C2 4(2)
C1 N2 C8 C9 93.4(12)
C2 N2 C8 C9 -92.2(12)
N2 C8 C9 C10 -86.7(12)
C11 N3 C10 C9 -85.8(12)
C13 N3 C10 C9 97.9(12)
C8 C9 C10 N3 86.7(11)
C12 N4 C11 N3 3.9(11)
C18 N4 C11 N3 -175.8(8)
C12 N4 C11 Pt1 -177.5(7)
C18 N4 C11 Pt1 2.8(14)
C13 N3 C11 N4 -3.4(11)
C10 N3 C11 N4 179.8(8)
C13 N3 C11 Pt1 177.9(7)
C10 N3 C11 Pt1 1.1(14)
C11 N4 C12 C17 174.1(11)
C18 N4 C12 C17 -6.2(17)
C11 N4 C12 C13 -2.8(11)
C18 N4 C12 C13 176.8(8)
C11 N3 C13 C12 1.7(11)
C10 N3 C13 C12 178.6(8)
C11 N3 C13 C14 -175.0(11)
C10 N3 C13 C14 1.8(17)
C17 C12 C13 N3 -176.7(10)
N4 C12 C13 N3 0.6(10)
C17 C12 C13 C14 0.5(16)
N4 C12 C13 C14 177.8(9)
N3 C13 C14 C15 176.0(10)
C12 C13 C14 C15 -0.4(16)
C13 C14 C15 C16 0.1(17)
C14 C15 C16 C17 0.1(18)
C13 C12 C17 C16 -0.3(16)
N4 C12 C17 C16 -176.8(10)
C15 C16 C17 C12 -0.1(17)
C11 N4 C18 C19 -83.1(12)
C12 N4 C18 C19 97.3(11)
N4 C18 C19 C20 82.6(11)
C21 N5 C20 C19 88.7(12)
C23 N5 C20 C19 -94.5(11)
C18 C19 C20 N5 -85.7(11)
C23 N5 C21 N6 -1.8(11)
C20 N5 C21 N6 175.4(9)
C23 N5 C21 Pt1 176.6(7)
C20 N5 C21 Pt1 -6.2(14)
C22 N6 C21 N5 1.2(11)
C28 N6 C21 N5 176.1(8)
C22 N6 C21 Pt1 -177.1(7)
C28 N6 C21 Pt1 -2.2(14)
C21 N6 C22 C27 -177.7(13)
C28 N6 C22 C27 7(2)
C21 N6 C22 C23 -0.1(12)
C28 N6 C22 C23 -175.3(9)
C27 C22 C23 C24 -2.3(18)
N6 C22 C23 C24 179.7(11)
C27 C22 C23 N5 177.1(11)
N6 C22 C23 N5 -0.9(12)
C21 N5 C23 C22 1.7(12)
C20 N5 C23 C22 -175.6(9)
C21 N5 C23 C24 -179.0(12)
C20 N5 C23 C24 3.7(18)
C22 C23 C24 C25 0.0(19)
N5 C23 C24 C25 -179.2(12)
C23 C24 C25 C26 -1(2)
C24 C25 C26 C27 4(3)
C25 C26 C27 C22 -6(2)
N6 C22 C27 C26 -177.5(13)
C23 C22 C27 C26 5.2(19)
C21 N6 C28 C29 78.8(12)
C22 N6 C28 C29 -106.8(11)
N6 C28 C29 C30 -87.1(11)
C31 N7 C30 C29 -84.1(13)
C33 N7 C30 C29 97.6(11)
C28 C29 C30 N7 93.5(11)
C32 N8 C31 N7 -1.3(12)
C38 N8 C31 N7 -175.1(8)
C32 N8 C31 Pt1 -176.2(7)
C38 N8 C31 Pt1 10.1(14)
C33 N7 C31 N8 2.1(12)
C30 N7 C31 N8 -176.4(9)
C33 N7 C31 Pt1 177.1(7)
C30 N7 C31 Pt1 -1.4(14)
C31 N8 C32 C37 -178.9(11)
C38 N8 C32 C37 -5.0(17)
C31 N8 C32 C33 0.1(11)
C38 N8 C32 C33 174.0(8)
C31 N7 C33 C34 180.0(11)
C30 N7 C33 C34 -1.5(18)
C31 N7 C33 C32 -1.9(11)
C30 N7 C33 C32 176.6(9)
N8 C32 C33 N7 1.1(10)
C37 C32 C33 N7 -179.7(9)
N8 C32 C33 C34 179.4(9)
C37 C32 C33 C34 -1.4(15)
N7 C33 C34 C35 175.5(11)
C32 C33 C34 C35 -2.4(16)
C33 C34 C35 C36 4.9(17)
C34 C35 C36 C37 -3.7(18)
C35 C36 C37 C32 -0.1(16)
N8 C32 C37 C36 -178.5(10)
C33 C32 C37 C36 2.5(15)
C31 N8 C38 C39 -86.0(12)
C32 N8 C38 C39 101.0(11)
N8 C38 C39 C40 90.5(11)
C1 N1 C40 C39 78.3(13)
C3 N1 C40 C39 -102.7(11)
C38 C39 C40 N1 -92.3(11)

loop_
_platon_squeeze_void_nr
_platon_squeeze_void_average_x
_platon_squeeze_void_average_y
_platon_squeeze_void_average_z
_platon_squeeze_void_volume
_platon_squeeze_void_count_electrons
_platon_squeeze_void_content
1 0.000 0.000 0.000 368 68 ' '
2 0.500 0.500 0.500 69 9 ' '
3 0.400 0.720 0.580 9 1 ' '
4 0.600 0.280 0.420 8 1 ' '
